data_2241393
loop_
_publ_author_name
'Begum, M. S.'
'Howlader, M. B. H.'
'Sheikh, M. C.'
'Miyatake, R.'
'Zangrando, E.'

_publ_section_title
;
 Crystal structure of bis[\m-<i>S</i>-hexyl
 3-(2-oxidobenzylidene)dithiocarbazato-\k^4^<i>O</i>,<i>N</i>^3^,<i>S</i>:<i>O</i>]dicopper(II)
;
_journal_coeditor_code SU5246
_journal_issue 12
_journal_name_full 'Acta Crystallographica Section E'
_journal_page_first m249
_journal_page_last m250
_journal_paper_doi 10.1107/S2056989015022914
_journal_volume 71
_journal_year 2015
_chemical_formula_iupac '[Cu2 (C14 H18 N2 O1 S2)2]'
_chemical_formula_moiety 'C28 H36 Cu2 N4 O2 S4'
_chemical_formula_sum 'C28 H36 Cu2 N4 O2 S4'
_chemical_formula_weight 715.93
_chemical_name_systematic
'Bis[\m-<i>S</i>-hexyl 3-(2-oxidobenzylidene)dithiocarbazato-\k^4^<i>O</i>,<i>N</i>^3^,<i>S</i>:<i>O</i>]dicopper(II)'
_space_group_crystal_system monoclinic
_space_group_IT_number 9
_space_group_name_Hall 'C -2yc'
_space_group_name_H-M_alt 'C 1 c 1'
_symmetry_space_group_name_Hall 'C -2yc'
_symmetry_space_group_name_H-M 'C 1 c 1'
_atom_sites_solution_hydrogens geom
_audit_creation_method SHELXL-2014/7
_cell_angle_alpha 90
_cell_angle_beta 94.701(2)
_cell_angle_gamma 90
_cell_formula_units_Z 4
_cell_length_a 7.2792(4)
_cell_length_b 37.7252(16)
_cell_length_c 11.3443(5)
_cell_measurement_reflns_used 701
_cell_measurement_temperature 173(2)
_cell_measurement_theta_max 26.36
_cell_measurement_theta_min 3.24
_cell_volume 3104.8(3)
_computing_cell_refinement
;
RAPID-AUTO (Rigaku, 2001)
;
_computing_data_collection
;
RAPID-AUTO (Rigaku, 2001)
;
_computing_data_reduction
;
RAPID-AUTO (Rigaku, 2001)
;
_computing_molecular_graphics
;
CrystalStructure (Rigaku, 2010)
;
_computing_publication_material
;
CrystalStructure (Rigaku, 2010)
;
_computing_structure_refinement
;
SHELXL2014 (Sheldrick, 2015)
;
_computing_structure_solution
;
SIR92 (Altomare <i>et al.</i>,  1994)
;
_diffrn_ambient_temperature 173(2)
_diffrn_detector_area_resol_mean 10.000
_diffrn_measured_fraction_theta_full 0.998
_diffrn_measured_fraction_theta_max 0.998
_diffrn_measurement_device_type 'Rigaku R-AXIS RAPID'
_diffrn_measurement_method \w
_diffrn_radiation_type MoK\a
_diffrn_radiation_wavelength 0.71075
_diffrn_reflns_av_R_equivalents 0.0251
_diffrn_reflns_limit_h_max 8
_diffrn_reflns_limit_h_min -8
_diffrn_reflns_limit_k_max 45
_diffrn_reflns_limit_k_min -45
_diffrn_reflns_limit_l_max 13
_diffrn_reflns_limit_l_min -13
_diffrn_reflns_number 12702
_diffrn_reflns_theta_full 25.242
_diffrn_reflns_theta_max 25.349
_diffrn_reflns_theta_min 3.240
_exptl_absorpt_coefficient_mu 1.672
_exptl_absorpt_correction_T_max 0.951
_exptl_absorpt_correction_T_min 0.723
_exptl_absorpt_correction_type multi-scan
_exptl_absorpt_process_details
;
(ABSCOR; Higashi, 1995)
;
_exptl_crystal_colour brown
_exptl_crystal_density_diffrn 1.532
_exptl_crystal_density_method 'not measured'
_exptl_crystal_description platelet
_exptl_crystal_F_000 1480
_exptl_crystal_size_max 0.360
_exptl_crystal_size_mid 0.340
_exptl_crystal_size_min 0.030
_refine_diff_density_max 0.595
_refine_diff_density_min -0.290
_refine_ls_abs_structure_details
;
Flack <i>x</i> determined using 2223 quotients
[(<i>I</i>^+^)-(<i>I</i>^-^)]/[(<i>I</i>^+^)+(<i>I</i>^-^)]
(Parsons <i>et al.</i>,  2013)
;
_refine_ls_abs_structure_Flack 0.006(6)
_refine_ls_extinction_method none
_refine_ls_goodness_of_fit_ref 1.056
_refine_ls_hydrogen_treatment constr
_refine_ls_matrix_type full
_refine_ls_number_parameters 361
_refine_ls_number_reflns 5278
_refine_ls_number_restraints 2
_refine_ls_restrained_S_all 1.056
_refine_ls_R_factor_all 0.0274
_refine_ls_R_factor_gt 0.0268
_refine_ls_shift/su_max 0.001
_refine_ls_shift/su_mean 0.000
_refine_ls_structure_factor_coef Fsqd
_refine_ls_weighting_details 'w=1/[\s^2^(Fo^2^)+(0.0398P)^2^] where P=(Fo^2^+2Fc^2^)/3'
_refine_ls_weighting_scheme calc
_refine_ls_wR_factor_gt 0.0661
_refine_ls_wR_factor_ref 0.0663
_reflns_number_gt 5114
_reflns_number_total 5278
_reflns_threshold_expression 'I > 2\s(I)'
_cod_data_source_file su5246sup1.cif
_cod_data_source_block I
_cod_database_code 2241393
_shelx_space_group_comment
;
The symmetry employed for this shelxl refinement is uniquely defined
by the following loop, which should always be used as a source of
symmetry information in preference to the above space-group names.
They are only intended as comments.
;
_shelx_estimated_absorpt_t_min 0.584
_shelx_estimated_absorpt_t_max 0.952

loop_
_space_group_symop_operation_xyz
'x, y, z'
'x, -y, z+1/2'
'x+1/2, y+1/2, z'
'x+1/2, -y+1/2, z+1/2'

loop_
_atom_site_type_symbol
_atom_site_label
_atom_site_fract_x
_atom_site_fract_y
_atom_site_fract_z
_atom_site_U_iso_or_equiv
_atom_site_adp_type
_atom_site_calc_flag
_atom_site_occupancy
Cu Cu1 0.15703(6) 0.75915(2) 0.15440(4) 0.02305(13) Uani d 1
Cu Cu2 0.17703(6) 0.81382(2) 0.34616(4) 0.02522(13) Uani d 1
S S1 0.26421(15) 0.70459(3) 0.13607(8) 0.0267(2) Uani d 1
S S2 0.29460(14) 0.66844(3) -0.10024(8) 0.0271(2) Uani d 1
S S3 0.29144(15) 0.86872(3) 0.36366(9) 0.0318(2) Uani d 1
S S4 0.39250(16) 0.90558(3) 0.58598(10) 0.0330(2) Uani d 1
O O1 0.1071(4) 0.80939(7) 0.1742(2) 0.0258(7) Uani d 1
O O2 0.1407(4) 0.76259(7) 0.3249(2) 0.0257(7) Uani d 1
N N1 0.1368(5) 0.76188(8) -0.0151(3) 0.0235(8) Uani d 1
N N2 0.1776(5) 0.73220(9) -0.0820(3) 0.0255(7) Uani d 1
N N3 0.2447(5) 0.80819(9) 0.5132(3) 0.0252(8) Uani d 1
N N4 0.3081(5) 0.83759(9) 0.5811(3) 0.0282(7) Uani d 1
C C1 0.0484(6) 0.83258(10) 0.0903(4) 0.0249(8) Uani d 1
C C2 -0.0068(6) 0.86690(10) 0.1209(4) 0.0298(9) Uani d 1
H H2 -0.0044 0.8733 0.2020 0.036 Uiso calc 1
C C3 -0.0638(6) 0.89129(10) 0.0367(4) 0.0328(9) Uani d 1
H H3 -0.0995 0.9143 0.0602 0.039 Uiso calc 1
C C4 -0.0704(6) 0.88291(11) -0.0835(4) 0.0347(10) Uani d 1
H H4 -0.1093 0.9000 -0.1417 0.042 Uiso calc 1
C C5 -0.0199(6) 0.84966(11) -0.1157(4) 0.0296(9) Uani d 1
H H5 -0.0246 0.8438 -0.1974 0.036 Uiso calc 1
C C6 0.0393(6) 0.82360(11) -0.0312(3) 0.0252(8) Uani d 1
C C7 0.0854(6) 0.78960(10) -0.0771(3) 0.0252(9) Uani d 1
H H7 0.0776 0.7871 -0.1607 0.030 Uiso calc 1
C C8 0.2370(5) 0.70578(10) -0.0176(3) 0.0221(8) Uani d 1
C C9 0.3329(6) 0.63379(10) 0.0105(4) 0.0285(9) Uani d 1
H H9A 0.4534 0.6375 0.0559 0.034 Uiso calc 1
H H9B 0.2355 0.6349 0.0665 0.034 Uiso calc 1
C C10 0.3300(7) 0.59759(10) -0.0491(4) 0.0332(9) Uani d 1
H H10A 0.4213 0.5971 -0.1091 0.040 Uiso calc 1
H H10B 0.2065 0.5932 -0.0899 0.040 Uiso calc 1
C C11 0.3752(7) 0.56854(11) 0.0424(4) 0.0384(10) Uani d 1
H H11A 0.5040 0.5716 0.0761 0.046 Uiso calc 1
H H11B 0.2939 0.5713 0.1076 0.046 Uiso calc 1
C C12 0.3525(8) 0.53115(12) -0.0078(5) 0.0502(13) Uani d 1
H H12A 0.3759 0.5140 0.0576 0.060 Uiso calc 1
H H12B 0.2230 0.5280 -0.0403 0.060 Uiso calc 1
C C13 0.4783(9) 0.52245(13) -0.1038(6) 0.0617(16) Uani d 1
H H13A 0.6074 0.5273 -0.0739 0.074 Uiso calc 1
H H13B 0.4477 0.5381 -0.1726 0.074 Uiso calc 1
C C14 0.4620(10) 0.48402(14) -0.1440(7) 0.075(2) Uani d 1
H H14A 0.5457 0.4797 -0.2058 0.113 Uiso calc 1
H H14B 0.4947 0.4683 -0.0766 0.113 Uiso calc 1
H H14C 0.3349 0.4792 -0.1753 0.113 Uiso calc 1
C C15 0.1172(6) 0.73824(10) 0.4088(3) 0.0234(8) Uani d 1
C C16 0.0434(6) 0.70501(11) 0.3792(4) 0.0266(8) Uani d 1
H H16 0.0100 0.6996 0.2985 0.032 Uiso calc 1
C C17 0.0179(6) 0.67982(11) 0.4649(3) 0.0283(9) Uani d 1
H H17 -0.0324 0.6573 0.4423 0.034 Uiso calc 1
C C18 0.0653(7) 0.68710(11) 0.5843(4) 0.0333(10) Uani d 1
H H18 0.0492 0.6696 0.6430 0.040 Uiso calc 1
C C19 0.1349(6) 0.71952(10) 0.6152(3) 0.0292(9) Uani d 1
H H19 0.1661 0.7246 0.6964 0.035 Uiso calc 1
C C20 0.1624(6) 0.74617(10) 0.5296(4) 0.0266(8) Uani d 1
C C21 0.2290(6) 0.77955(11) 0.5743(3) 0.0272(9) Uani d 1
H H21 0.2651 0.7809 0.6566 0.033 Uiso calc 1
C C22 0.3282(6) 0.86546(11) 0.5167(4) 0.0282(9) Uani d 1
C C23 0.4128(7) 0.89347(12) 0.7416(4) 0.0357(10) Uani d 1
H H23A 0.3009 0.8806 0.7615 0.043 Uiso calc 1
H H23B 0.5205 0.8777 0.7587 0.043 Uiso calc 1
C C24 0.4365(7) 0.92718(12) 0.8150(4) 0.0399(11) Uani d 1
H H24A 0.5535 0.9388 0.7985 0.048 Uiso calc 1
H H24B 0.3345 0.9437 0.7913 0.048 Uiso calc 1
C C25 0.4385(7) 0.91990(12) 0.9463(4) 0.0394(11) Uani d 1
H H25A 0.3241 0.9071 0.9614 0.047 Uiso calc 1
H H25B 0.5437 0.9041 0.9698 0.047 Uiso calc 1
C C26 0.4533(9) 0.95249(13) 1.0232(5) 0.0572(15) Uani d 1
H H26A 0.3523 0.9690 0.9970 0.069 Uiso calc 1
H H26B 0.5714 0.9646 1.0120 0.069 Uiso calc 1
C C27 0.4440(12) 0.94475(19) 1.1539(5) 0.076(2) Uani d 1
H H27A 0.3329 0.9302 1.1634 0.091 Uiso calc 1
H H27B 0.5527 0.9303 1.1814 0.091 Uiso calc 1
C C28 0.4381(15) 0.9760(2) 1.2308(7) 0.112(3) Uani d 1
H H28A 0.4322 0.9683 1.3130 0.168 Uiso calc 1
H H28B 0.5492 0.9903 1.2245 0.168 Uiso calc 1
H H28C 0.3288 0.9902 1.2064 0.168 Uiso calc 1

loop_
_atom_site_aniso_label
_atom_site_aniso_U_11
_atom_site_aniso_U_22
_atom_site_aniso_U_33
_atom_site_aniso_U_12
_atom_site_aniso_U_13
_atom_site_aniso_U_23
Cu1 0.0294(3) 0.0239(2) 0.0163(2) 0.00168(19) 0.00456(18) -0.00053(18)
Cu2 0.0311(3) 0.0258(2) 0.0191(2) -0.0010(2) 0.00362(19) -0.00153(18)
S1 0.0357(6) 0.0258(5) 0.0190(4) 0.0041(4) 0.0043(4) -0.0001(4)
S2 0.0330(5) 0.0255(5) 0.0233(5) 0.0004(4) 0.0064(4) -0.0035(4)
S3 0.0355(6) 0.0315(5) 0.0288(5) -0.0062(4) 0.0043(4) 0.0002(4)
S4 0.0333(6) 0.0303(5) 0.0352(5) -0.0036(4) 0.0025(4) -0.0060(4)
O1 0.0368(18) 0.0231(13) 0.0182(14) 0.0014(11) 0.0060(13) -0.0001(10)
O2 0.0404(19) 0.0221(13) 0.0152(13) 0.0010(12) 0.0062(13) 0.0000(10)
N1 0.0246(18) 0.0249(17) 0.0211(17) 0.0009(14) 0.0033(14) -0.0018(13)
N2 0.0339(19) 0.0258(17) 0.0175(16) 0.0003(15) 0.0058(14) -0.0034(13)
N3 0.0249(19) 0.0290(17) 0.0217(17) 0.0006(14) 0.0025(14) -0.0062(14)
N4 0.0288(18) 0.0293(17) 0.0262(17) 0.0000(15) 0.0004(15) -0.0040(14)
C1 0.022(2) 0.030(2) 0.0228(18) -0.0012(16) 0.0031(15) 0.0006(16)
C2 0.032(2) 0.030(2) 0.029(2) 0.0007(17) 0.0068(18) -0.0032(16)
C3 0.035(2) 0.026(2) 0.038(2) 0.0032(18) 0.0027(19) -0.0031(18)
C4 0.037(2) 0.031(2) 0.035(2) 0.0037(19) -0.0043(19) 0.0069(18)
C5 0.034(2) 0.030(2) 0.0239(19) -0.0007(17) -0.0023(17) 0.0022(17)
C6 0.023(2) 0.031(2) 0.0218(19) -0.0015(17) 0.0021(16) 0.0003(16)
C7 0.024(2) 0.032(2) 0.0196(18) -0.0026(17) 0.0035(16) -0.0001(16)
C8 0.0188(19) 0.0265(19) 0.0219(19) -0.0012(15) 0.0067(15) -0.0016(15)
C9 0.030(2) 0.027(2) 0.030(2) -0.0011(17) 0.0087(17) 0.0014(17)
C10 0.038(2) 0.024(2) 0.039(2) -0.0020(17) 0.0107(19) -0.0021(17)
C11 0.038(3) 0.031(2) 0.047(3) 0.0040(19) 0.004(2) 0.005(2)
C12 0.048(3) 0.030(2) 0.072(3) -0.001(2) 0.006(3) 0.010(2)
C13 0.062(4) 0.038(3) 0.088(4) 0.001(3) 0.022(3) -0.010(3)
C14 0.077(5) 0.040(3) 0.110(6) 0.004(3) 0.006(4) -0.022(3)
C15 0.023(2) 0.025(2) 0.0232(19) 0.0055(15) 0.0076(16) 0.0023(15)
C16 0.028(2) 0.031(2) 0.0214(18) 0.0040(17) 0.0047(16) -0.0016(16)
C17 0.030(2) 0.027(2) 0.028(2) 0.0006(17) 0.0053(17) 0.0007(16)
C18 0.039(3) 0.034(2) 0.028(2) 0.0077(19) 0.0099(19) 0.0101(17)
C19 0.034(2) 0.035(2) 0.0196(18) 0.0064(18) 0.0042(16) 0.0023(16)
C20 0.028(2) 0.032(2) 0.0205(19) 0.0081(17) 0.0069(16) -0.0001(16)
C21 0.026(2) 0.038(2) 0.0183(18) 0.0055(18) 0.0022(16) 0.0006(17)
C22 0.020(2) 0.034(2) 0.031(2) -0.0013(16) 0.0036(17) -0.0095(18)
C23 0.039(3) 0.034(2) 0.033(2) -0.006(2) 0.002(2) -0.0093(19)
C24 0.047(3) 0.034(2) 0.038(2) -0.002(2) 0.004(2) -0.010(2)
C25 0.040(3) 0.037(2) 0.041(2) -0.003(2) 0.008(2) -0.011(2)
C26 0.083(4) 0.040(3) 0.048(3) 0.006(3) -0.001(3) -0.015(2)
C27 0.103(6) 0.078(4) 0.047(3) 0.005(4) 0.008(4) -0.016(3)
C28 0.134(8) 0.128(7) 0.074(5) 0.005(6) 0.017(5) -0.048(5)

loop_
_atom_type_symbol
_atom_type_description
_atom_type_scat_dispersion_real
_atom_type_scat_dispersion_imag
_atom_type_scat_source
C C 0.0033 0.0016 'International Tables Vol C Tables 4.2.6.8 and 6.1.1.4'
H H 0.0000 0.0000 'International Tables Vol C Tables 4.2.6.8 and 6.1.1.4'
Cu Cu 0.3201 1.2651 'International Tables Vol C Tables 4.2.6.8 and 6.1.1.4'
N N 0.0061 0.0033 'International Tables Vol C Tables 4.2.6.8 and 6.1.1.4'
O O 0.0106 0.0060 'International Tables Vol C Tables 4.2.6.8 and 6.1.1.4'
S S 0.1246 0.1234 'International Tables Vol C Tables 4.2.6.8 and 6.1.1.4'

loop_
_geom_angle_atom_site_label_1
_geom_angle_atom_site_label_2
_geom_angle_atom_site_label_3
_geom_angle
_geom_angle_publ_flag
N1 Cu1 O1 93.65(12) no
N1 Cu1 O2 169.54(14) no
O1 Cu1 O2 78.10(11) no
N1 Cu1 S1 87.40(10) no
O1 Cu1 S1 170.18(10) no
O2 Cu1 S1 101.83(8) no
N1 Cu1 Cu2 133.36(9) no
O1 Cu1 Cu2 40.83(8) no
O2 Cu1 Cu2 40.28(7) no
S1 Cu1 Cu2 135.36(3) no
N3 Cu2 O2 91.89(13) no
N3 Cu2 O1 168.85(12) no
O2 Cu2 O1 77.02(11) no
N3 Cu2 S3 87.22(11) no
O2 Cu2 S3 165.65(10) no
O1 Cu2 S3 103.25(9) no
N3 Cu2 Cu1 129.13(10) no
O2 Cu2 Cu1 40.03(8) no
O1 Cu2 Cu1 39.94(8) no
S3 Cu2 Cu1 134.33(3) no
C8 S1 Cu1 93.33(13) no
C8 S2 C9 103.67(19) no
C22 S3 Cu2 92.80(14) no
C22 S4 C23 102.5(2) no
C1 O1 Cu1 127.4(3) no
C1 O1 Cu2 133.4(2) no
Cu1 O1 Cu2 99.23(12) no
C15 O2 Cu1 132.7(2) no
C15 O2 Cu2 127.6(2) no
Cu1 O2 Cu2 99.69(12) no
C7 N1 N2 114.5(3) no
C7 N1 Cu1 125.6(3) no
N2 N1 Cu1 119.9(2) no
C8 N2 N1 112.8(3) no
C21 N3 N4 113.9(3) no
C21 N3 Cu2 126.2(3) no
N4 N3 Cu2 119.8(3) no
C22 N4 N3 112.2(3) no
O1 C1 C2 120.5(4) no
O1 C1 C6 121.6(4) no
C2 C1 C6 117.9(4) no
C3 C2 C1 121.6(4) no
C3 C2 H2 119.2 no
C1 C2 H2 119.2 no
C2 C3 C4 121.0(4) no
C2 C3 H3 119.5 no
C4 C3 H3 119.5 no
C5 C4 C3 118.8(4) no
C5 C4 H4 120.6 no
C3 C4 H4 120.6 no
C4 C5 C6 122.0(4) no
C4 C5 H5 119.0 no
C6 C5 H5 119.0 no
C5 C6 C1 118.7(4) no
C5 C6 C7 116.3(4) no
C1 C6 C7 125.0(4) no
N1 C7 C6 126.1(4) no
N1 C7 H7 117.0 no
C6 C7 H7 117.0 no
N2 C8 S1 126.4(3) no
N2 C8 S2 113.6(3) no
S1 C8 S2 120.0(2) no
C10 C9 S2 110.0(3) no
C10 C9 H9A 109.7 no
S2 C9 H9A 109.7 no
C10 C9 H9B 109.7 no
S2 C9 H9B 109.7 no
H9A C9 H9B 108.2 no
C9 C10 C11 110.3(4) no
C9 C10 H10A 109.6 no
C11 C10 H10A 109.6 no
C9 C10 H10B 109.6 no
C11 C10 H10B 109.6 no
H10A C10 H10B 108.1 no
C12 C11 C10 113.5(4) no
C12 C11 H11A 108.9 no
C10 C11 H11A 108.9 no
C12 C11 H11B 108.9 no
C10 C11 H11B 108.9 no
H11A C11 H11B 107.7 no
C13 C12 C11 114.5(4) no
C13 C12 H12A 108.6 no
C11 C12 H12A 108.6 no
C13 C12 H12B 108.6 no
C11 C12 H12B 108.6 no
H12A C12 H12B 107.6 no
C12 C13 C14 112.6(5) no
C12 C13 H13A 109.1 no
C14 C13 H13A 109.1 no
C12 C13 H13B 109.1 no
C14 C13 H13B 109.1 no
H13A C13 H13B 107.8 no
C13 C14 H14A 109.5 no
C13 C14 H14B 109.5 no
H14A C14 H14B 109.5 no
C13 C14 H14C 109.5 no
H14A C14 H14C 109.5 no
H14B C14 H14C 109.5 no
O2 C15 C16 120.9(3) no
O2 C15 C20 120.6(3) no
C16 C15 C20 118.5(4) no
C17 C16 C15 121.3(4) no
C17 C16 H16 119.3 no
C15 C16 H16 119.3 no
C16 C17 C18 120.6(4) no
C16 C17 H17 119.7 no
C18 C17 H17 119.7 no
C19 C18 C17 119.0(4) no
C19 C18 H18 120.5 no
C17 C18 H18 120.5 no
C18 C19 C20 122.0(4) no
C18 C19 H19 119.0 no
C20 C19 H19 119.0 no
C15 C20 C19 118.5(4) no
C15 C20 C21 125.1(4) no
C19 C20 C21 116.3(4) no
N3 C21 C20 126.1(4) no
N3 C21 H21 117.0 no
C20 C21 H21 117.0 no
N4 C22 S3 127.2(3) no
N4 C22 S4 119.1(3) no
S3 C22 S4 113.6(2) no
C24 C23 S4 108.5(3) no
C24 C23 H23A 110.0 no
S4 C23 H23A 110.0 no
C24 C23 H23B 110.0 no
S4 C23 H23B 110.0 no
H23A C23 H23B 108.4 no
C25 C24 C23 112.2(4) no
C25 C24 H24A 109.2 no
C23 C24 H24A 109.2 no
C25 C24 H24B 109.2 no
C23 C24 H24B 109.2 no
H24A C24 H24B 107.9 no
C26 C25 C24 114.6(4) no
C26 C25 H25A 108.6 no
C24 C25 H25A 108.6 no
C26 C25 H25B 108.6 no
C24 C25 H25B 108.6 no
H25A C25 H25B 107.6 no
C25 C26 C27 113.7(5) no
C25 C26 H26A 108.8 no
C27 C26 H26A 108.8 no
C25 C26 H26B 108.8 no
C27 C26 H26B 108.8 no
H26A C26 H26B 107.7 no
C28 C27 C26 115.6(6) no
C28 C27 H27A 108.4 no
C26 C27 H27A 108.4 no
C28 C27 H27B 108.4 no
C26 C27 H27B 108.4 no
H27A C27 H27B 107.4 no
C27 C28 H28A 109.5 no
C27 C28 H28B 109.5 no
H28A C28 H28B 109.5 no
C27 C28 H28C 109.5 no
H28A C28 H28C 109.5 no
H28B C28 H28C 109.5 no

loop_
_geom_bond_atom_site_label_1
_geom_bond_atom_site_label_2
_geom_bond_distance
_geom_bond_publ_flag
Cu1 N1 1.919(4) no
Cu1 O1 1.946(3) no
Cu1 O2 1.952(3) no
Cu1 S1 2.2171(10) no
Cu1 Cu2 2.9923(6) no
Cu2 N3 1.931(4) no
Cu2 O2 1.963(2) no
Cu2 O1 1.982(3) no
Cu2 S3 2.2352(11) no
S1 C8 1.739(4) no
S2 C8 1.762(4) no
S2 C9 1.819(4) no
S3 C22 1.739(4) no
S4 C22 1.751(4) no
S4 C23 1.817(4) no
O1 C1 1.337(5) no
O2 C15 1.343(5) no
N1 C7 1.299(5) no
N1 N2 1.399(5) no
N2 C8 1.289(5) no
N3 C21 1.293(5) no
N3 N4 1.406(5) no
N4 C22 1.295(5) no
C1 C2 1.407(6) no
C1 C6 1.416(5) no
C2 C3 1.366(6) no
C2 H2 0.9500 no
C3 C4 1.396(6) no
C3 H3 0.9500 no
C4 C5 1.366(6) no
C4 H4 0.9500 no
C5 C6 1.415(6) no
C5 H5 0.9500 no
C6 C7 1.434(6) no
C7 H7 0.9500 no
C9 C10 1.524(5) no
C9 H9A 0.9900 no
C9 H9B 0.9900 no
C10 C11 1.527(6) no
C10 H10A 0.9900 no
C10 H10B 0.9900 no
C11 C12 1.525(6) no
C11 H11A 0.9900 no
C11 H11B 0.9900 no
C12 C13 1.515(8) no
C12 H12A 0.9900 no
C12 H12B 0.9900 no
C13 C14 1.522(7) no
C13 H13A 0.9900 no
C13 H13B 0.9900 no
C14 H14A 0.9800 no
C14 H14B 0.9800 no
C14 H14C 0.9800 no
C15 C16 1.394(6) no
C15 C20 1.415(6) no
C16 C17 1.383(6) no
C16 H16 0.9500 no
C17 C18 1.398(6) no
C17 H17 0.9500 no
C18 C19 1.359(6) no
C18 H18 0.9500 no
C19 C20 1.423(6) no
C19 H19 0.9500 no
C20 C21 1.428(6) no
C21 H21 0.9500 no
C23 C24 1.522(6) no
C23 H23A 0.9900 no
C23 H23B 0.9900 no
C24 C25 1.513(6) no
C24 H24A 0.9900 no
C24 H24B 0.9900 no
C25 C26 1.507(6) no
C25 H25A 0.9900 no
C25 H25B 0.9900 no
C26 C27 1.517(8) no
C26 H26A 0.9900 no
C26 H26B 0.9900 no
C27 C28 1.468(9) no
C27 H27A 0.9900 no
C27 H27B 0.9900 no
C28 H28A 0.9800 no
C28 H28B 0.9800 no
C28 H28C 0.9800 no

loop_
_geom_hbond_atom_site_label_D
_geom_hbond_atom_site_label_H
_geom_hbond_atom_site_label_A
_geom_hbond_site_symmetry_A
_geom_hbond_distance_DH
_geom_hbond_distance_HA
_geom_hbond_distance_DA
_geom_hbond_angle_DHA
C19 H19 N2 1_556 0.95 2.52 3.457(5) 167

_cod_database_fobs_code 2241393
